data_7050337
loop_
_publ_author_name
'Wolfgang Schnick'
'Bettina V. Lotsch'

_publ_section_title
;
Towards novel C-N materials: Crystal structures of
two polymorphs of guanidinium dicyanamide and their thermal conversion
into melamine.
;
_journal_name_full 'New J.Chem.(Nouv.J.Chim.)'
_journal_year 2004
_chemical_formula_moiety '[CN3H6][N(CN)2]'
_chemical_formula_sum 'C3 H6 N6'
_chemical_formula_weight 126.14
_chemical_melting_point 327
_chemical_name_common 'alpha-Guanidinium dicyanamide'
_chemical_name_systematic
;
alpha-Guanidinium dicyanamide
;
_space_group_IT_number 14
_symmetry_cell_setting monoclinic
_symmetry_space_group_name_Hall '-P 2ybc'
_symmetry_space_group_name_H-M 'P 1 21/c 1'
_atom_sites_solution_hydrogens difmap
_atom_sites_solution_primary direct
_atom_sites_solution_secondary difmap
_cell_angle_alpha 90.00
_cell_angle_beta 110.46(3)
_cell_angle_gamma 90.00
_cell_formula_units_Z 8
_cell_length_a 19.249(4)
_cell_length_b 4.9599(10)
_cell_length_c 13.724(3)
_cell_measurement_reflns_used 4961
_cell_measurement_temperature 200
_cell_measurement_theta_max 33.142
_cell_measurement_theta_min 3.134
_cell_volume 1227.5(4)
_diffrn_ambient_temperature 200
_diffrn_detector_area_resol_mean 9
_diffrn_measurement_device
;                                 '95mm CCD camera on'
'\k-goniostat'
;
_diffrn_measurement_device_type KappaCCD
_diffrn_measurement_method omega-scan
_diffrn_radiation_monochromator 'vertically mounted graphite crystal'
_diffrn_radiation_source 'fine-focus sealed tube'
_diffrn_radiation_type MoK\a
_diffrn_radiation_wavelength 0.71073
_diffrn_reflns_av_R_equivalents 0.0669
_diffrn_reflns_av_sigmaI/netI 0.0492
_diffrn_reflns_limit_h_max 25
_diffrn_reflns_limit_h_min -23
_diffrn_reflns_limit_k_max 6
_diffrn_reflns_limit_k_min -6
_diffrn_reflns_limit_l_max 17
_diffrn_reflns_limit_l_min -17
_diffrn_reflns_number 14135
_diffrn_reflns_theta_max 27.50
_diffrn_reflns_theta_min 3.17
_diffrn_standards_decay_% ?
_diffrn_standards_interval_count ?
_diffrn_standards_interval_time ?
_diffrn_standards_number 0
_exptl_absorpt_coefficient_mu 0.102
_exptl_absorpt_correction_T_max ?
_exptl_absorpt_correction_T_min ?
_exptl_absorpt_correction_type none
_exptl_absorpt_process_details ?
_exptl_crystal_colour colourless
_exptl_crystal_density_diffrn 1.365
_exptl_crystal_density_meas ?
_exptl_crystal_density_method 'not measured'
_exptl_crystal_description block
_exptl_crystal_F_000 528
_exptl_crystal_size_max 0.31
_exptl_crystal_size_mid 0.22
_exptl_crystal_size_min 0.14
_refine_ls_extinction_coef 0.012(3)
_refine_ls_extinction_expression Fc^*^=kFc[1+0.001xFc^2^\l^3^/sin(2\q)]^-1/4^
_refine_ls_extinction_method SHELXL
_refine_ls_goodness_of_fit_ref 1.038
_refine_ls_hydrogen_treatment refall
_refine_ls_matrix_type full
_refine_ls_number_parameters 212
_refine_ls_number_reflns 2814
_refine_ls_number_restraints 0
_refine_ls_restrained_S_all 1.038
_refine_ls_R_factor_all 0.0860
_refine_ls_R_factor_gt 0.0474
_refine_ls_shift/su_max 0.000
_refine_ls_shift/su_mean 0.000
_refine_ls_structure_factor_coef Fsqd
_refine_ls_weighting_details 'calc w=1/[\s^2^(Fo^2^)+(0.0579P)^2^+0.1554P] where P=(Fo^2^+2Fc^2^)/3'
_refine_ls_weighting_scheme calc
_refine_ls_wR_factor_gt 0.1118
_refine_ls_wR_factor_ref 0.1290
_reflns_number_gt 1820
_reflns_number_total 2814
_reflns_threshold_expression >2sigma(I)
_cod_original_sg_symbol_H-M 'P 21/c'
_cod_database_code 7050337

loop_
_symmetry_equiv_pos_as_xyz
'x, y, z'
'-x, y+1/2, -z+1/2'
'-x, -y, -z'
'x, -y-1/2, z-1/2'

loop_
_atom_site_label
_atom_site_type_symbol
_atom_site_fract_x
_atom_site_fract_y
_atom_site_fract_z
_atom_site_U_iso_or_equiv
_atom_site_adp_type
_atom_site_occupancy
_atom_site_symmetry_multiplicity
_atom_site_calc_flag
_atom_site_refinement_flags
_atom_site_disorder_assembly
_atom_site_disorder_group
N4 N 0.28450(9) 0.7687(3) 0.73462(13) 0.0399(4) Uani 1 1 d . . .
H41 H 0.2372(11) 0.697(4) 0.7214(16) 0.050(6) Uiso 1 1 d . . .
H42 H 0.2902(13) 0.905(5) 0.696(2) 0.077(8) Uiso 1 1 d . . .
N6 N 0.33880(10) 0.4138(3) 0.84269(12) 0.0384(4) Uani 1 1 d . . .
H62 H 0.2913(13) 0.342(4) 0.8340(17) 0.059(6) Uiso 1 1 d . . .
H61 H 0.3778(12) 0.325(4) 0.8781(18) 0.055(7) Uiso 1 1 d . . .
N5 N 0.41057(9) 0.7199(4) 0.79653(14) 0.0420(4) Uani 1 1 d . . .
H51 H 0.4154(13) 0.874(5) 0.7603(19) 0.073(8) Uiso 1 1 d . . .
H52 H 0.4517(12) 0.614(4) 0.8291(16) 0.057(6) Uiso 1 1 d . . .
N10 N 0.67637(8) 0.6717(3) 0.89666(12) 0.0431(4) Uani 1 1 d . . .
N12 N 0.50908(10) 1.2776(4) 0.89710(16) 0.0602(5) Uani 1 1 d . . .
N11 N 0.62014(9) 1.0032(3) 0.97861(12) 0.0470(5) Uani 1 1 d . . .
N1 N 0.21684(9) 0.7543(3) 0.95054(14) 0.0387(4) Uani 1 1 d . . .
H12 H 0.2169(11) 0.897(4) 0.9104(16) 0.050(6) Uiso 1 1 d . . .
H11 H 0.2614(11) 0.684(4) 0.9885(16) 0.048(6) Uiso 1 1 d . . .
N3 N 0.15452(10) 0.4266(3) 1.00567(12) 0.0373(4) Uani 1 1 d . . .
H32 H 0.1970(12) 0.346(4) 1.0388(16) 0.049(6) Uiso 1 1 d . . .
H31 H 0.1104(13) 0.345(4) 1.0007(17) 0.059(6) Uiso 1 1 d . . .
N2 N 0.08998(9) 0.7460(4) 0.88879(13) 0.0412(4) Uani 1 1 d . . .
H21 H 0.0887(12) 0.896(5) 0.8479(18) 0.068(7) Uiso 1 1 d . . .
H22 H 0.0484(12) 0.652(4) 0.8823(17) 0.059(7) Uiso 1 1 d . . .
N7 N 0.17377(9) 0.1842(3) 0.78943(13) 0.0469(4) Uani 1 1 d . . .
N8 N 0.11880(11) 0.4960(4) 0.64622(14) 0.0592(6) Uani 1 1 d . . .
N9 N 0.01384(9) 0.8042(4) 0.61478(15) 0.0577(5) Uani 1 1 d . . .
C5 C 0.64605(9) 0.8300(4) 0.92939(13) 0.0331(4) Uani 1 1 d . . .
C6 C 0.56059(10) 1.1430(4) 0.93124(14) 0.0378(4) Uani 1 1 d . . .
C3 C 0.14309(9) 0.3316(4) 0.72357(14) 0.0341(4) Uani 1 1 d . . .
C4 C 0.06187(10) 0.6545(4) 0.63331(14) 0.0394(5) Uani 1 1 d . . .
C2 C 0.34443(9) 0.6333(3) 0.79083(13) 0.0303(4) Uani 1 1 d . . .
C1 C 0.15386(9) 0.6406(3) 0.94776(13) 0.0301(4) Uani 1 1 d . . .
